data_7154406
loop_
_publ_author_name
'Sun, Jing'
'Chen, Liang'
'Gong, Hui'
'Yan, Chao-Guo'

_publ_section_title
;
 Convenient synthesis of functionalized spiro[indoline-3,2'-pyrrolizines]
 or spiro[indoline-3,3'-pyrrolidines] via multicomponent reactions.
;
_journal_issue 21
_journal_name_full 'Organic &amp; biomolecular chemistry'
_journal_page_first 5905
_journal_page_last 5917
_journal_paper_doi 10.1039/c5ob00437c
_journal_volume 13
_journal_year 2015
_chemical_formula_moiety 'C33 H33 F N2 O6'
_chemical_formula_sum 'C33 H33 F N2 O6'
_chemical_formula_weight 572.61
_chemical_name_systematic
; 
 ? 
;
_space_group_IT_number 4
_symmetry_cell_setting monoclinic
_symmetry_space_group_name_Hall 'P 2yb'
_symmetry_space_group_name_H-M 'P 1 21 1'
_atom_sites_solution_hydrogens geom
_atom_sites_solution_primary direct
_atom_sites_solution_secondary difmap
_audit_block_doi 10.5517/cc13rk7n
_audit_creation_method SHELXL-97
_audit_update_record
;
2014-11-24 deposited with the CCDC.
2015-04-02 downloaded from the CCDC.
;
_cell_angle_alpha 90.00
_cell_angle_beta 106.160(2)
_cell_angle_gamma 90.00
_cell_formula_units_Z 4
_cell_length_a 12.0486(15)
_cell_length_b 19.463(2)
_cell_length_c 13.0530(16)
_cell_measurement_reflns_used 6213
_cell_measurement_temperature 296(2)
_cell_measurement_theta_max 25.02
_cell_measurement_theta_min 2.29
_cell_volume 2940.0(6)
_computing_cell_refinement 'Bruker SMART'
_computing_data_collection 'Bruker SMART'
_computing_data_reduction 'Bruker SAINT'
_computing_molecular_graphics 'Bruker SHELXTL'
_computing_publication_material 'Bruker SHELXTL'
_computing_structure_refinement 'SHELXL-97 (Sheldrick, 1997)'
_computing_structure_solution 'SHELXS-97 (Sheldrick, 1990)'
_diffrn_ambient_temperature 296(2)
_diffrn_measured_fraction_theta_full 0.918
_diffrn_measured_fraction_theta_max 0.918
_diffrn_measurement_device_type 'CCD area detector'
_diffrn_measurement_method 'phi and omega scans'
_diffrn_radiation_monochromator graphite
_diffrn_radiation_source 'fine-focus sealed tube'
_diffrn_radiation_type MoK\a
_diffrn_radiation_wavelength 0.71073
_diffrn_reflns_av_R_equivalents 0.0482
_diffrn_reflns_av_sigmaI/netI 0.0672
_diffrn_reflns_limit_h_max 14
_diffrn_reflns_limit_h_min -14
_diffrn_reflns_limit_k_max 23
_diffrn_reflns_limit_k_min -23
_diffrn_reflns_limit_l_max 15
_diffrn_reflns_limit_l_min -14
_diffrn_reflns_number 17333
_diffrn_reflns_theta_full 25.00
_diffrn_reflns_theta_max 25.00
_diffrn_reflns_theta_min 1.93
_exptl_absorpt_coefficient_mu 0.093
_exptl_absorpt_correction_T_max 0.978
_exptl_absorpt_correction_T_min 0.965
_exptl_absorpt_correction_type multi-scan
_exptl_absorpt_process_details sadabs
_exptl_crystal_colour colorless
_exptl_crystal_density_diffrn 1.294
_exptl_crystal_density_method 'not measured'
_exptl_crystal_description block
_exptl_crystal_F_000 1208
_exptl_crystal_size_max 0.38
_exptl_crystal_size_mid 0.26
_exptl_crystal_size_min 0.24
_refine_diff_density_max 0.612
_refine_diff_density_min -0.548
_refine_diff_density_rms 0.139
_refine_ls_abs_structure_details 'Flack H D (1983), Acta Cryst. A39, 876-881'
_refine_ls_abs_structure_Flack 1.3(15)
_refine_ls_extinction_method none
_refine_ls_goodness_of_fit_ref 1.134
_refine_ls_hydrogen_treatment constr
_refine_ls_matrix_type full
_refine_ls_number_parameters 763
_refine_ls_number_reflns 9314
_refine_ls_number_restraints 9
_refine_ls_restrained_S_all 1.134
_refine_ls_R_factor_all 0.1289
_refine_ls_R_factor_gt 0.1072
_refine_ls_shift/su_max 0.000
_refine_ls_shift/su_mean 0.000
_refine_ls_structure_factor_coef Fsqd
_refine_ls_weighting_details 'calc w=1/[\s^2^(Fo^2^)+(0.2000P)^2^+0.0000P] where P=(Fo^2^+2Fc^2^)/3'
_refine_ls_weighting_scheme calc
_refine_ls_wR_factor_gt 0.2579
_refine_ls_wR_factor_ref 0.2921
_reflns_number_gt 7107
_reflns_number_total 9314
_reflns_threshold_expression >2sigma(I)
_cod_data_source_file c5ob00437c3.cif
_cod_data_source_block 2k
_cod_depositor_comments
;
The following automatic conversions were performed:

'_symmetry_cell_setting' value 'Monoclinic' changed to 'monoclinic'
according to
/usr/data/users/saulius/crontab/automatic-downloads/rss-feeds/RSC/lib/dictionaries/cif_core.dic
dictionary named 'cif_core.dic' version 2.4.2 from 2011-04-26.

Automatic conversion script
Id: cif_fix_values 3143 2015-03-26 13:38:13Z robertas 

 Adding full bibliography for 7154402--7154411.cif.
;
_cod_original_cell_volume 2940.1(6)
_cod_original_sg_symbol_H-M 'P 21'
_cod_database_code 7154406

loop_
_symmetry_equiv_pos_as_xyz
'x, y, z'
'-x, y+1/2, -z'

loop_
_atom_site_label
_atom_site_type_symbol
_atom_site_fract_x
_atom_site_fract_y
_atom_site_fract_z
_atom_site_U_iso_or_equiv
_atom_site_adp_type
_atom_site_occupancy
_atom_site_symmetry_multiplicity
_atom_site_calc_flag
_atom_site_refinement_flags
C1 C 0.4405(5) 0.0932(4) 0.1310(5) 0.0524(15) Uani 1 1 d .
H1 H 0.5100 0.0884 0.1838 0.063 Uiso 1 1 calc R
C2 C 0.4257(7) 0.0594(4) 0.0317(6) 0.073(2) Uani 1 1 d .
H2 H 0.4866 0.0354 0.0176 0.087 Uiso 1 1 calc R
C3 C 0.3193(8) 0.0629(4) -0.0437(5) 0.0660(19) Uani 1 1 d .
H3 H 0.3071 0.0394 -0.1079 0.079 Uiso 1 1 calc R
C4 C 0.2325(6) 0.1007(3) -0.0237(5) 0.0511(14) Uani 1 1 d .
H4 H 0.1613 0.1033 -0.0747 0.061 Uiso 1 1 calc R
C5 C 0.2499(5) 0.1360(3) 0.0739(4) 0.0462(13) Uani 1 1 d .
H5 H 0.1901 0.1618 0.0866 0.055 Uiso 1 1 calc R
C6 C 0.3553(4) 0.1325(3) 0.1508(4) 0.0390(11) Uani 1 1 d .
C7 C 0.3771(5) 0.1670(3) 0.2563(4) 0.0456(13) Uani 1 1 d .
H7A H 0.3433 0.1393 0.3017 0.055 Uiso 1 1 calc R
H7B H 0.4598 0.1686 0.2892 0.055 Uiso 1 1 calc R
C8 C 0.2291(4) 0.2519(3) 0.2723(4) 0.0305(10) Uani 1 1 d .
C9 C 0.2101(4) 0.3298(3) 0.2654(4) 0.0302(10) Uani 1 1 d .
C10 C 0.3218(4) 0.3544(3) 0.2452(4) 0.0328(10) Uani 1 1 d .
C11 C 0.3607(5) 0.4196(4) 0.2321(5) 0.0534(15) Uani 1 1 d .
H11 H 0.3170 0.4584 0.2360 0.064 Uiso 1 1 calc R
C12 C 0.4681(5) 0.4246(4) 0.2129(6) 0.0570(16) Uani 1 1 d .
C13 C 0.5354(6) 0.3690(5) 0.2072(5) 0.065(2) Uani 1 1 d .
H13 H 0.6076 0.3753 0.1958 0.078 Uiso 1 1 calc R
C14 C 0.4959(4) 0.3022(4) 0.2186(4) 0.0479(14) Uani 1 1 d .
H14 H 0.5397 0.2635 0.2143 0.057 Uiso 1 1 calc R
C15 C 0.3877(4) 0.2972(3) 0.2368(4) 0.0364(11) Uani 1 1 d .
C16 C 0.1845(4) 0.3575(3) 0.3658(4) 0.0319(10) Uani 1 1 d .
H16 H 0.1287 0.3259 0.3825 0.038 Uiso 1 1 calc R
C17 C 0.2877(4) 0.3605(3) 0.4646(4) 0.0399(12) Uani 1 1 d .
C18 C 0.2744(4) 0.3935(3) 0.5639(4) 0.0361(11) Uani 1 1 d .
C19 C 0.1666(5) 0.4018(3) 0.5852(5) 0.0446(12) Uani 1 1 d .
H19 H 0.0984 0.3889 0.5353 0.053 Uiso 1 1 calc R
C20 C 0.1652(7) 0.4299(4) 0.6827(5) 0.0612(17) Uani 1 1 d .
H20 H 0.0949 0.4351 0.6982 0.073 Uiso 1 1 calc R
C21 C 0.2624(9) 0.4497(4) 0.7550(6) 0.076(2) Uani 1 1 d .
H21 H 0.2575 0.4697 0.8183 0.091 Uiso 1 1 calc R
C22 C 0.3644(9) 0.4414(5) 0.7388(6) 0.078(2) Uani 1 1 d .
H22 H 0.4305 0.4546 0.7912 0.094 Uiso 1 1 calc R
C23 C 0.3749(6) 0.4125(4) 0.6417(5) 0.0595(16) Uani 1 1 d .
H23 H 0.4471 0.4063 0.6303 0.071 Uiso 1 1 calc R
C24 C 0.1193(5) 0.4265(3) 0.3305(4) 0.0383(11) Uani 1 1 d .
H24A H 0.0490 0.4284 0.3527 0.046 Uiso 1 1 calc R
H24B H 0.1677 0.4653 0.3609 0.046 Uiso 1 1 calc R
C25 C -0.0144(5) 0.4653(3) 0.1633(5) 0.0458(13) Uani 1 1 d .
H25A H -0.0349 0.4585 0.0875 0.069 Uiso 1 1 calc R
H25B H -0.0020 0.5133 0.1789 0.069 Uiso 1 1 calc R
H25C H -0.0757 0.4490 0.1907 0.069 Uiso 1 1 calc R
C26 C 0.1013(4) 0.3567(3) 0.1751(4) 0.0293(10) Uani 1 1 d .
C27 C 0.1272(5) 0.3601(3) 0.0670(4) 0.0388(12) Uani 1 1 d .
C28 C 0.1825(5) 0.2929(4) -0.0614(4) 0.0497(14) Uani 1 1 d .
H28A H 0.1352 0.3256 -0.1109 0.060 Uiso 1 1 calc R
H28B H 0.1641 0.2473 -0.0910 0.060 Uiso 1 1 calc R
C29 C 0.3083(6) 0.3078(6) -0.0499(6) 0.072(2) Uani 1 1 d .
H29A H 0.3255 0.3543 -0.0259 0.109 Uiso 1 1 calc R
H29B H 0.3238 0.3019 -0.1176 0.109 Uiso 1 1 calc R
H29C H 0.3555 0.2768 0.0012 0.109 Uiso 1 1 calc R
C30 C -0.0054(4) 0.3115(3) 0.1678(4) 0.0350(11) Uani 1 1 d .
H30A H 0.0185 0.2638 0.1702 0.042 Uiso 1 1 calc R
H30B H -0.0313 0.3200 0.2307 0.042 Uiso 1 1 calc R
C31 C -0.1076(4) 0.3211(4) 0.0706(4) 0.0461(13) Uani 1 1 d .
C32 C -0.3121(7) 0.3072(6) 0.0078(8) 0.088(3) Uani 1 1 d .
H32A H -0.3710 0.2844 0.0332 0.106 Uiso 1 1 calc R
H32B H -0.2968 0.2793 -0.0482 0.106 Uiso 1 1 calc R
C33 C -0.3540(9) 0.3761(8) -0.0350(9) 0.109(4) Uani 1 1 d .
H33A H -0.4039 0.3945 0.0041 0.164 Uiso 1 1 calc R
H33B H -0.3960 0.3720 -0.1090 0.164 Uiso 1 1 calc R
H33C H -0.2892 0.4062 -0.0280 0.164 Uiso 1 1 calc R
C34 C 0.6659(6) 0.4453(4) 0.5715(7) 0.0626(18) Uani 1 1 d .
H34 H 0.6016 0.4531 0.5139 0.075 Uiso 1 1 calc R
C35 C 0.6796(9) 0.4833(5) 0.6652(10) 0.108(4) Uani 1 1 d .
H35 H 0.6236 0.5147 0.6715 0.130 Uiso 1 1 calc R
C36 C 0.7789(8) 0.4730(5) 0.7489(7) 0.077(2) Uani 1 1 d .
H36 H 0.7927 0.5007 0.8092 0.093 Uiso 1 1 calc R
C37 C 0.8508(8) 0.4264(5) 0.7440(6) 0.074(2) Uani 1 1 d .
H37 H 0.9105 0.4164 0.8046 0.089 Uiso 1 1 calc R
C38 C 0.8432(7) 0.3894(4) 0.6498(5) 0.0616(18) Uani 1 1 d .
H38 H 0.9024 0.3600 0.6449 0.074 Uiso 1 1 calc R
C39 C 0.7440(5) 0.3978(3) 0.5630(4) 0.0416(12) Uani 1 1 d .
C40 C 0.7318(6) 0.3605(3) 0.4573(5) 0.0488(15) Uani 1 1 d .
H40A H 0.6509 0.3607 0.4170 0.059 Uiso 1 1 calc R
H40B H 0.7740 0.3862 0.4165 0.059 Uiso 1 1 calc R
C41 C 0.8755(4) 0.2724(3) 0.4502(4) 0.0292(10) Uani 1 1 d .
C42 C 0.8857(4) 0.1939(3) 0.4535(4) 0.0285(10) Uani 1 1 d .
C43 C 0.7733(4) 0.1722(3) 0.4712(4) 0.0350(10) Uani 1 1 d .
C44 C 0.7299(5) 0.1079(4) 0.4809(5) 0.0491(14) Uani 1 1 d .
H44 H 0.7700 0.0680 0.4744 0.059 Uiso 1 1 calc R
C45 C 0.6197(6) 0.1060(5) 0.5014(5) 0.063(2) Uani 1 1 d .
C46 C 0.5571(4) 0.1645(5) 0.5092(5) 0.062(2) Uani 1 1 d .
H46 H 0.4848 0.1605 0.5212 0.074 Uiso 1 1 calc R
C47 C 0.6012(5) 0.2286(4) 0.4993(5) 0.0539(16) Uani 1 1 d .
H47 H 0.5603 0.2682 0.5055 0.065 Uiso 1 1 calc R
C48 C 0.7084(4) 0.2325(3) 0.4798(4) 0.0352(11) Uani 1 1 d .
C49 C 0.9148(4) 0.1679(3) 0.3516(4) 0.0317(10) Uani 1 1 d .
H49 H 0.9721 0.2000 0.3385 0.038 Uiso 1 1 calc R
C50 C 0.8134(4) 0.1691(3) 0.2522(4) 0.0366(11) Uani 1 1 d .
C51 C 0.8266(4) 0.1349(3) 0.1526(4) 0.0357(11) Uani 1 1 d .
C52 C 0.9301(5) 0.1159(3) 0.1380(5) 0.0461(13) Uani 1 1 d .
H52 H 0.9980 0.1251 0.1911 0.055 Uiso 1 1 calc R
C53 C 0.9355(6) 0.0832(4) 0.0458(6) 0.0604(18) Uani 1 1 d .
H53 H 1.0062 0.0701 0.0362 0.072 Uiso 1 1 calc R
C54 C 0.8310(7) 0.0701(4) -0.0341(6) 0.0670(19) Uani 1 1 d .
H54 H 0.8330 0.0472 -0.0961 0.080 Uiso 1 1 calc R
C55 C 0.7343(6) 0.0892(4) -0.0221(6) 0.0612(17) Uani 1 1 d .
H55 H 0.6679 0.0812 -0.0774 0.073 Uiso 1 1 calc R
C56 C 0.7226(5) 0.1222(4) 0.0716(5) 0.0508(14) Uani 1 1 d .
H56 H 0.6509 0.1348 0.0792 0.061 Uiso 1 1 calc R
C57 C 0.9790(5) 0.0987(3) 0.3853(5) 0.0429(12) Uani 1 1 d .
H57A H 0.9338 0.0606 0.3474 0.051 Uiso 1 1 calc R
H57B H 1.0536 0.0990 0.3705 0.051 Uiso 1 1 calc R
C58 C 1.0881(6) 0.0480(4) 0.5537(6) 0.0591(17) Uani 1 1 d .
H58A H 1.0810 0.0049 0.5167 0.089 Uiso 1 1 calc R
H58B H 1.0854 0.0404 0.6256 0.089 Uiso 1 1 calc R
H58C H 1.1604 0.0691 0.5546 0.089 Uiso 1 1 calc R
C59 C 0.9906(4) 0.1626(3) 0.5421(4) 0.0332(10) Uani 1 1 d .
C60 C 0.9610(4) 0.1596(3) 0.6474(4) 0.0409(12) Uani 1 1 d .
C61 C 0.9146(5) 0.2249(5) 0.7832(5) 0.0540(15) Uani 1 1 d .
H61A H 0.9379 0.2690 0.8168 0.065 Uiso 1 1 calc R
H61B H 0.9561 0.1894 0.8308 0.065 Uiso 1 1 calc R
C62 C 0.7844(6) 0.2153(6) 0.7665(6) 0.071(2) Uani 1 1 d .
H62A H 0.7434 0.2529 0.7254 0.107 Uiso 1 1 calc R
H62B H 0.7684 0.2139 0.8345 0.107 Uiso 1 1 calc R
H62C H 0.7601 0.1730 0.7291 0.107 Uiso 1 1 calc R
C63 C 1.1047(4) 0.2049(3) 0.5551(4) 0.0394(11) Uani 1 1 d .
H63A H 1.1309 0.1985 0.4919 0.047 Uiso 1 1 calc R
H63B H 1.0880 0.2533 0.5602 0.047 Uiso 1 1 calc R
C64 C 1.2012(5) 0.1844(4) 0.6524(5) 0.0560(18) Uani 1 1 d .
C65 C 1.4012(8) 0.1594(13) 0.7152(11) 0.250(12) Uani 1 1 d DU
H65A H 1.4485 0.1269 0.6897 0.300 Uiso 1 1 calc R
H65B H 1.3739 0.1377 0.7706 0.300 Uiso 1 1 calc R
C66 C 1.4690(9) 0.2249(13) 0.7565(12) 0.252(12) Uani 1 1 d DU
H66A H 1.5073 0.2406 0.7055 0.378 Uiso 1 1 calc R
H66B H 1.5254 0.2154 0.8231 0.378 Uiso 1 1 calc R
H66C H 1.4169 0.2598 0.7670 0.378 Uiso 1 1 calc R
F1 F 0.5107(4) 0.4880(3) 0.1990(5) 0.0993(18) Uani 1 1 d .
F2 F 0.5750(5) 0.0444(3) 0.5147(5) 0.0963(17) Uani 1 1 d .
N1 N 0.3309(4) 0.2369(3) 0.2519(3) 0.0349(9) Uani 1 1 d .
N2 N 0.0928(4) 0.4268(2) 0.2140(3) 0.0340(9) Uani 1 1 d .
N3 N 0.7728(4) 0.2903(3) 0.4671(3) 0.0355(9) Uani 1 1 d .
N4 N 0.9928(4) 0.0934(3) 0.4990(4) 0.0412(10) Uani 1 1 d .
O1 O 0.1625(3) 0.2099(2) 0.2958(3) 0.0416(8) Uani 1 1 d .
O2 O 0.3755(4) 0.3316(4) 0.4654(4) 0.0694(15) Uani 1 1 d .
O3 O 0.1293(5) 0.4112(3) 0.0162(3) 0.0615(12) Uani 1 1 d .
O4 O 0.1546(3) 0.2969(2) 0.0378(3) 0.0415(8) Uani 1 1 d .
O5 O -0.1008(4) 0.3276(4) -0.0172(3) 0.0740(16) Uani 1 1 d .
O6 O -0.2066(3) 0.3144(3) 0.0955(4) 0.0652(13) Uani 1 1 d .
O7 O 0.9438(3) 0.3136(2) 0.4292(3) 0.0405(8) Uani 1 1 d .
O8 O 0.7262(4) 0.1984(3) 0.2515(3) 0.0671(14) Uani 1 1 d .
O9 O 0.9460(5) 0.1055(3) 0.6923(4) 0.0713(14) Uani 1 1 d .
O10 O 0.9458(3) 0.2217(2) 0.6830(3) 0.0432(9) Uani 1 1 d .
O11 O 1.1923(4) 0.1710(5) 0.7367(4) 0.102(3) Uani 1 1 d .
O12 O 1.3035(4) 0.1836(6) 0.6270(5) 0.125(4) Uani 1 1 d .

loop_
_atom_site_aniso_label
_atom_site_aniso_U_11
_atom_site_aniso_U_22
_atom_site_aniso_U_33
_atom_site_aniso_U_23
_atom_site_aniso_U_13
_atom_site_aniso_U_12
C1 0.046(3) 0.057(3) 0.057(4) -0.019(3) 0.017(3) 0.009(3)
C2 0.070(4) 0.074(5) 0.071(5) -0.032(4) 0.014(4) 0.020(4)
C3 0.108(6) 0.052(4) 0.039(3) -0.016(3) 0.023(4) -0.010(4)
C4 0.067(4) 0.045(3) 0.033(3) -0.006(2) 0.000(3) -0.003(3)
C5 0.045(3) 0.051(3) 0.039(3) -0.005(2) 0.006(2) 0.008(2)
C6 0.044(3) 0.035(2) 0.034(3) 0.003(2) 0.005(2) 0.005(2)
C7 0.050(3) 0.048(3) 0.037(3) 0.003(2) 0.010(2) 0.024(3)
C8 0.034(2) 0.034(2) 0.024(2) -0.0024(18) 0.0078(18) 0.0027(19)
C9 0.027(2) 0.027(2) 0.035(2) -0.0007(18) 0.0068(18) 0.0034(17)
C10 0.032(2) 0.041(3) 0.027(2) 0.003(2) 0.0104(18) -0.001(2)
C11 0.050(3) 0.051(3) 0.052(4) 0.006(3) 0.001(3) -0.014(3)
C12 0.039(3) 0.073(4) 0.061(4) 0.002(3) 0.019(3) -0.021(3)
C13 0.044(3) 0.116(6) 0.035(3) 0.001(3) 0.011(2) -0.014(4)
C14 0.025(2) 0.085(4) 0.036(3) -0.005(3) 0.0118(19) 0.002(3)
C15 0.027(2) 0.050(3) 0.030(2) -0.007(2) 0.0032(18) 0.005(2)
C16 0.035(2) 0.029(2) 0.029(2) -0.0001(18) 0.0037(19) 0.0053(18)
C17 0.041(3) 0.045(3) 0.029(3) 0.000(2) 0.001(2) 0.008(2)
C18 0.040(2) 0.037(3) 0.028(2) -0.003(2) 0.002(2) -0.004(2)
C19 0.057(3) 0.039(3) 0.036(3) 0.000(2) 0.010(2) 0.005(2)
C20 0.088(5) 0.053(3) 0.046(3) -0.004(3) 0.023(3) 0.022(3)
C21 0.110(7) 0.066(4) 0.037(3) -0.017(3) -0.003(4) 0.023(4)
C22 0.093(6) 0.084(5) 0.038(3) -0.012(4) -0.015(4) -0.003(5)
C23 0.064(4) 0.068(4) 0.037(3) -0.012(3) -0.003(3) 0.002(3)
C24 0.047(3) 0.034(2) 0.032(3) -0.005(2) 0.008(2) 0.013(2)
C25 0.053(3) 0.042(3) 0.038(3) 0.006(2) 0.005(2) 0.022(2)
C26 0.032(2) 0.027(2) 0.027(2) 0.0010(18) 0.0055(18) 0.0026(18)
C27 0.043(3) 0.042(3) 0.032(3) -0.003(2) 0.011(2) 0.008(2)
C28 0.049(3) 0.070(4) 0.030(3) -0.009(3) 0.011(2) 0.005(3)
C29 0.049(3) 0.119(7) 0.056(4) 0.001(4) 0.025(3) 0.005(4)
C30 0.029(2) 0.044(3) 0.029(2) 0.002(2) 0.0017(18) -0.005(2)
C31 0.032(2) 0.065(4) 0.036(3) -0.011(2) 0.001(2) 0.004(2)
C32 0.056(4) 0.114(7) 0.077(5) -0.014(5) -0.009(4) 0.013(5)
C33 0.081(6) 0.159(11) 0.098(8) 0.021(7) 0.042(5) 0.025(7)
C34 0.052(3) 0.057(4) 0.077(4) -0.024(3) 0.014(3) 0.012(3)
C35 0.105(7) 0.074(6) 0.122(8) -0.070(6) -0.007(6) 0.034(5)
C36 0.097(6) 0.062(4) 0.079(5) -0.040(4) 0.036(5) -0.007(4)
C37 0.098(6) 0.068(5) 0.054(4) -0.021(4) 0.018(4) 0.001(4)
C38 0.078(4) 0.054(3) 0.041(3) -0.012(3) -0.004(3) 0.028(3)
C39 0.054(3) 0.033(3) 0.037(3) -0.006(2) 0.011(2) 0.005(2)
C40 0.060(3) 0.048(3) 0.034(3) -0.007(2) 0.007(2) 0.031(3)
C41 0.030(2) 0.031(2) 0.025(2) -0.0041(18) 0.0046(18) 0.0065(19)
C42 0.026(2) 0.027(2) 0.029(2) -0.0030(17) 0.0018(17) 0.0027(16)
C43 0.035(2) 0.040(3) 0.031(2) -0.006(2) 0.0094(19) -0.001(2)
C44 0.050(3) 0.056(3) 0.045(3) -0.007(3) 0.018(2) -0.015(3)
C45 0.049(3) 0.094(5) 0.049(3) -0.006(3) 0.017(3) -0.049(4)
C46 0.025(2) 0.124(6) 0.040(3) -0.026(4) 0.016(2) -0.015(3)
C47 0.030(3) 0.090(5) 0.037(3) -0.013(3) 0.001(2) 0.007(3)
C48 0.028(2) 0.055(3) 0.024(2) -0.009(2) 0.0092(18) 0.006(2)
C49 0.033(2) 0.030(2) 0.031(2) -0.0020(19) 0.0066(19) 0.0026(18)
C50 0.035(3) 0.042(3) 0.038(3) -0.008(2) 0.018(2) 0.002(2)
C51 0.040(2) 0.037(3) 0.029(2) -0.009(2) 0.0078(19) -0.003(2)
C52 0.049(3) 0.052(3) 0.037(3) -0.019(2) 0.012(2) -0.003(2)
C53 0.049(3) 0.082(5) 0.053(4) -0.030(3) 0.019(3) 0.006(3)
C54 0.086(5) 0.068(4) 0.044(4) -0.025(3) 0.013(3) 0.002(4)
C55 0.053(4) 0.076(4) 0.047(4) -0.013(3) 0.001(3) 0.007(3)
C56 0.049(3) 0.062(3) 0.034(3) -0.005(3) -0.002(2) 0.000(3)
C57 0.055(3) 0.031(2) 0.045(3) 0.001(2) 0.019(2) 0.009(2)
C58 0.061(4) 0.052(4) 0.067(4) 0.017(3) 0.023(3) 0.029(3)
C59 0.035(2) 0.032(2) 0.031(2) 0.0022(19) 0.0067(19) 0.0078(19)
C60 0.043(3) 0.048(3) 0.034(3) 0.009(2) 0.015(2) 0.009(2)
C61 0.042(3) 0.091(5) 0.034(3) -0.006(3) 0.019(2) 0.002(3)
C62 0.058(4) 0.121(7) 0.046(3) -0.010(4) 0.031(3) -0.002(4)
C63 0.033(2) 0.049(3) 0.034(3) 0.004(2) 0.006(2) 0.005(2)
C64 0.034(3) 0.104(5) 0.032(3) -0.002(3) 0.013(2) 0.017(3)
C65 0.040(4) 0.62(4) 0.094(7) 0.005(12) 0.017(4) 0.027(9)
C66 0.043(4) 0.62(4) 0.096(7) 0.005(12) 0.016(4) 0.026(9)
F1 0.080(3) 0.097(4) 0.116(4) 0.024(3) 0.019(3) -0.049(3)
F2 0.087(3) 0.103(4) 0.110(4) -0.012(3) 0.045(3) -0.056(3)
N1 0.040(2) 0.031(2) 0.032(2) -0.0055(16) 0.0074(17) 0.0093(17)
N2 0.039(2) 0.030(2) 0.031(2) -0.0001(17) 0.0066(16) 0.0102(17)
N3 0.035(2) 0.042(2) 0.028(2) -0.0025(18) 0.0070(16) 0.0129(18)
N4 0.049(2) 0.028(2) 0.046(3) 0.0067(19) 0.0128(19) 0.0097(18)
O1 0.050(2) 0.0297(17) 0.046(2) 0.0041(15) 0.0155(17) 0.0023(15)
O2 0.045(2) 0.114(4) 0.046(2) -0.008(3) 0.0070(18) 0.030(3)
O3 0.109(4) 0.045(2) 0.036(2) 0.0100(18) 0.029(2) 0.011(2)
O4 0.050(2) 0.043(2) 0.0289(17) -0.0055(16) 0.0072(15) 0.0112(16)
O5 0.049(2) 0.140(5) 0.031(2) -0.008(3) 0.0063(18) 0.013(3)
O6 0.0338(19) 0.106(4) 0.050(2) -0.010(3) 0.0014(17) 0.000(2)
O7 0.0442(19) 0.0343(18) 0.044(2) 0.0025(15) 0.0132(15) -0.0011(15)
O8 0.053(3) 0.099(4) 0.041(2) -0.014(2) 0.0012(19) 0.036(3)
O9 0.099(4) 0.063(3) 0.058(3) 0.027(2) 0.032(3) 0.019(3)
O10 0.0438(19) 0.049(2) 0.0342(19) -0.0032(16) 0.0062(15) 0.0062(16)
O11 0.055(3) 0.204(8) 0.043(3) 0.025(4) 0.008(2) 0.042(4)
O12 0.027(2) 0.276(12) 0.070(4) 0.036(5) 0.009(2) 0.015(4)

loop_
_atom_type_symbol
_atom_type_description
_atom_type_scat_dispersion_real
_atom_type_scat_dispersion_imag
_atom_type_scat_source
C C 0.0033 0.0016 'International Tables Vol C Tables 4.2.6.8 and 6.1.1.4'
H H 0.0000 0.0000 'International Tables Vol C Tables 4.2.6.8 and 6.1.1.4'
N N 0.0061 0.0033 'International Tables Vol C Tables 4.2.6.8 and 6.1.1.4'
O O 0.0106 0.0060 'International Tables Vol C Tables 4.2.6.8 and 6.1.1.4'
F F 0.0171 0.0103 'International Tables Vol C Tables 4.2.6.8 and 6.1.1.4'

loop_
_geom_angle_atom_site_label_1
_geom_angle_atom_site_label_2
_geom_angle_atom_site_label_3
_geom_angle
C6 C1 C2 121.6(6)
C6 C1 H1 119.2
C2 C1 H1 119.2
C3 C2 C1 118.9(6)
C3 C2 H2 120.6
C1 C2 H2 120.6
C4 C3 C2 119.9(6)
C4 C3 H3 120.1
C2 C3 H3 120.1
C3 C4 C5 120.5(6)
C3 C4 H4 119.8
C5 C4 H4 119.8
C6 C5 C4 120.5(5)
C6 C5 H5 119.7
C4 C5 H5 119.7
C1 C6 C5 118.5(5)
C1 C6 C7 118.7(5)
C5 C6 C7 122.7(5)
N1 C7 C6 114.5(4)
N1 C7 H7A 108.6
C6 C7 H7A 108.6
N1 C7 H7B 108.6
C6 C7 H7B 108.6
H7A C7 H7B 107.6
O1 C8 N1 126.0(4)
O1 C8 C9 124.7(4)
N1 C8 C9 109.2(4)
C10 C9 C16 116.0(4)
C10 C9 C8 101.4(4)
C16 C9 C8 111.2(4)
C10 C9 C26 110.9(4)
C16 C9 C26 101.5(3)
C8 C9 C26 116.7(4)
C11 C10 C15 120.4(5)
C11 C10 C9 131.2(5)
C15 C10 C9 108.3(4)
C10 C11 C12 116.8(6)
C10 C11 H11 121.6
C12 C11 H11 121.6
C13 C12 F1 117.2(6)
C13 C12 C11 123.5(6)
F1 C12 C11 119.3(7)
C12 C13 C14 120.2(6)
C12 C13 H13 119.9
C14 C13 H13 119.9
C15 C14 C13 116.4(6)
C15 C14 H14 121.8
C13 C14 H14 121.8
C10 C15 C14 122.7(5)
C10 C15 N1 110.4(4)
C14 C15 N1 126.9(5)
C17 C16 C9 115.4(4)
C17 C16 C24 116.3(4)
C9 C16 C24 104.8(4)
C17 C16 H16 106.6
C9 C16 H16 106.6
C24 C16 H16 106.6
O2 C17 C18 120.2(5)
O2 C17 C16 120.0(5)
C18 C17 C16 119.5(4)
C23 C18 C19 119.1(5)
C23 C18 C17 117.6(5)
C19 C18 C17 123.1(4)
C20 C19 C18 118.1(6)
C20 C19 H19 120.9
C18 C19 H19 120.9
C21 C20 C19 121.9(7)
C21 C20 H20 119.1
C19 C20 H20 119.1
C22 C21 C20 121.6(7)
C22 C21 H21 119.2
C20 C21 H21 119.2
C21 C22 C23 120.7(7)
C21 C22 H22 119.6
C23 C22 H22 119.6
C18 C23 C22 118.5(7)
C18 C23 H23 120.8
C22 C23 H23 120.8
N2 C24 C16 104.9(4)
N2 C24 H24A 110.8
C16 C24 H24A 110.8
N2 C24 H24B 110.8
C16 C24 H24B 110.8
H24A C24 H24B 108.8
N2 C25 H25A 109.5
N2 C25 H25B 109.5
H25A C25 H25B 109.5
N2 C25 H25C 109.5
H25A C25 H25C 109.5
H25B C25 H25C 109.5
N2 C26 C27 109.2(4)
N2 C26 C30 114.5(4)
C27 C26 C30 110.4(4)
N2 C26 C9 99.9(4)
C27 C26 C9 111.1(4)
C30 C26 C9 111.2(4)
O3 C27 O4 123.6(5)
O3 C27 C26 126.0(5)
O4 C27 C26 110.4(4)
O4 C28 C29 112.5(5)
O4 C28 H28A 109.1
C29 C28 H28A 109.1
O4 C28 H28B 109.1
C29 C28 H28B 109.1
H28A C28 H28B 107.8
C28 C29 H29A 109.5
C28 C29 H29B 109.5
H29A C29 H29B 109.5
C28 C29 H29C 109.5
H29A C29 H29C 109.5
H29B C29 H29C 109.5
C31 C30 C26 116.9(4)
C31 C30 H30A 108.1
C26 C30 H30A 108.1
C31 C30 H30B 108.1
C26 C30 H30B 108.1
H30A C30 H30B 107.3
O5 C31 O6 124.0(5)
O5 C31 C30 124.6(5)
O6 C31 C30 111.1(5)
O6 C32 C33 109.9(9)
O6 C32 H32A 109.7
C33 C32 H32A 109.7
O6 C32 H32B 109.7
C33 C32 H32B 109.7
H32A C32 H32B 108.2
C32 C33 H33A 109.5
C32 C33 H33B 109.5
H33A C33 H33B 109.5
C32 C33 H33C 109.5
H33A C33 H33C 109.5
H33B C33 H33C 109.5
C39 C34 C35 121.4(7)
C39 C34 H34 119.3
C35 C34 H34 119.3
C36 C35 C34 118.4(7)
C36 C35 H35 120.8
C34 C35 H35 120.8
C37 C36 C35 120.9(7)
C37 C36 H36 119.5
C35 C36 H36 119.5
C36 C37 C38 122.1(8)
C36 C37 H37 118.9
C38 C37 H37 118.9
C37 C38 C39 118.5(6)
C37 C38 H38 120.7
C39 C38 H38 120.7
C34 C39 C38 118.0(6)
C34 C39 C40 120.4(5)
C38 C39 C40 121.2(5)
N3 C40 C39 115.0(5)
N3 C40 H40A 108.5
C39 C40 H40A 108.5
N3 C40 H40B 108.5
C39 C40 H40B 108.5
H40A C40 H40B 107.5
O7 C41 N3 124.3(4)
O7 C41 C42 126.9(4)
N3 C41 C42 108.7(4)
C43 C42 C41 102.5(4)
C43 C42 C49 118.0(4)
C41 C42 C49 109.7(4)
C43 C42 C59 110.7(4)
C41 C42 C59 116.5(4)
C49 C42 C59 100.2(3)
C44 C43 C48 120.6(5)
C44 C43 C42 130.8(5)
C48 C43 C42 108.5(4)
C43 C44 C45 116.0(6)
C43 C44 H44 122.0
C45 C44 H44 122.0
F2 C45 C46 118.5(6)
F2 C45 C44 118.3(8)
C46 C45 C44 123.2(6)
C47 C46 C45 120.4(5)
C47 C46 H46 119.8
C45 C46 H46 119.8
C46 C47 C48 118.1(6)
C46 C47 H47 120.9
C48 C47 H47 120.9
C47 C48 N3 129.8(5)
C47 C48 C43 121.7(6)
N3 C48 C43 108.5(4)
C50 C49 C42 114.1(4)
C50 C49 C57 118.3(4)
C42 C49 C57 104.7(4)
C50 C49 H49 106.3
C42 C49 H49 106.3
C57 C49 H49 106.3
O8 C50 C51 120.6(5)
O8 C50 C49 120.8(5)
C51 C50 C49 118.6(4)
C52 C51 C56 120.1(5)
C52 C51 C50 124.1(4)
C56 C51 C50 115.8(5)
C51 C52 C53 120.9(5)
C51 C52 H52 119.5
C53 C52 H52 119.5
C52 C53 C54 118.5(6)
C52 C53 H53 120.7
C54 C53 H53 120.7
C55 C54 C53 120.8(6)
C55 C54 H54 119.6
C53 C54 H54 119.6
C54 C55 C56 123.4(6)
C54 C55 H55 118.3
C56 C55 H55 118.3
C51 C56 C55 116.2(6)
C51 C56 H56 121.9
C55 C56 H56 121.9
N4 C57 C49 104.9(4)
N4 C57 H57A 110.8
C49 C57 H57A 110.8
N4 C57 H57B 110.8
C49 C57 H57B 110.8
H57A C57 H57B 108.8
N4 C58 H58A 109.5
N4 C58 H58B 109.5
H58A C58 H58B 109.5
N4 C58 H58C 109.5
H58A C58 H58C 109.5
H58B C58 H58C 109.5
N4 C59 C60 110.3(4)
N4 C59 C63 114.5(4)
C60 C59 C63 110.0(4)
N4 C59 C42 99.8(4)
C60 C59 C42 109.8(4)
C63 C59 C42 112.1(4)
O9 C60 O10 123.7(5)
O9 C60 C59 124.3(5)
O10 C60 C59 111.9(5)
O10 C61 C62 112.1(5)
O10 C61 H61A 109.2
C62 C61 H61A 109.2
O10 C61 H61B 109.2
C62 C61 H61B 109.2
H61A C61 H61B 107.9
C61 C62 H62A 109.5
C61 C62 H62B 109.5
H62A C62 H62B 109.5
C61 C62 H62C 109.5
H62A C62 H62C 109.5
H62B C62 H62C 109.5
C64 C63 C59 113.4(5)
C64 C63 H63A 108.9
C59 C63 H63A 108.9
C64 C63 H63B 108.9
C59 C63 H63B 108.9
H63A C63 H63B 107.7
O11 C64 O12 123.7(5)
O11 C64 C63 126.9(5)
O12 C64 C63 109.5(5)
O12 C65 C66 103.9(14)
O12 C65 H65A 111.0
C66 C65 H65A 111.0
O12 C65 H65B 111.0
C66 C65 H65B 111.0
H65A C65 H65B 109.0
C65 C66 H66A 109.5
C65 C66 H66B 109.5
H66A C66 H66B 109.5
C65 C66 H66C 109.5
H66A C66 H66C 109.5
H66B C66 H66C 109.5
C8 N1 C15 110.5(4)
C8 N1 C7 123.1(5)
C15 N1 C7 126.1(4)
C24 N2 C26 109.8(4)
C24 N2 C25 112.2(4)
C26 N2 C25 116.9(4)
C41 N3 C48 111.8(4)
C41 N3 C40 122.0(5)
C48 N3 C40 125.6(4)
C57 N4 C59 108.6(4)
C57 N4 C58 113.0(5)
C59 N4 C58 117.6(5)
C27 O4 C28 116.2(5)
C31 O6 C32 117.6(6)
C60 O10 C61 116.6(5)
C64 O12 C65 113.2(7)

loop_
_geom_bond_atom_site_label_1
_geom_bond_atom_site_label_2
_geom_bond_distance
C1 C6 1.362(8)
C1 C2 1.420(9)
C1 H1 0.9300
C2 C3 1.384(11)
C2 H2 0.9300
C3 C4 1.363(11)
C3 H3 0.9300
C4 C5 1.410(8)
C4 H4 0.9300
C5 C6 1.384(8)
C5 H5 0.9300
C6 C7 1.487(8)
C7 N1 1.465(7)
C7 H7A 0.9700
C7 H7B 0.9700
C8 O1 1.243(6)
C8 N1 1.358(7)
C8 C9 1.532(7)
C9 C10 1.519(7)
C9 C16 1.526(7)
C9 C26 1.587(6)
C10 C11 1.380(8)
C10 C15 1.389(8)
C11 C12 1.389(9)
C11 H11 0.9300
C12 C13 1.367(12)
C12 F1 1.368(9)
C13 C14 1.406(12)
C13 H13 0.9300
C14 C15 1.392(7)
C14 H14 0.9300
C15 N1 1.400(7)
C16 C17 1.523(7)
C16 C24 1.560(6)
C16 H16 0.9800
C17 O2 1.197(7)
C17 C18 1.494(8)
C18 C23 1.396(8)
C18 C19 1.411(8)
C19 C20 1.389(9)
C19 H19 0.9300
C20 C21 1.339(12)
C20 H20 0.9300
C21 C22 1.315(13)
C21 H21 0.9300
C22 C23 1.424(11)
C22 H22 0.9300
C23 H23 0.9300
C24 N2 1.464(7)
C24 H24A 0.9700
C24 H24B 0.9700
C25 N2 1.480(6)
C25 H25A 0.9600
C25 H25B 0.9600
C25 H25C 0.9600
C26 N2 1.470(6)
C26 C27 1.530(7)
C26 C30 1.538(6)
C27 O3 1.200(7)
C27 O4 1.354(7)
C28 O4 1.427(7)
C28 C29 1.509(9)
C28 H28A 0.9700
C28 H28B 0.9700
C29 H29A 0.9600
C29 H29B 0.9600
C29 H29C 0.9600
C30 C31 1.513(7)
C30 H30A 0.9700
C30 H30B 0.9700
C31 O5 1.179(8)
C31 O6 1.327(7)
C32 O6 1.461(8)
C32 C33 1.485(17)
C32 H32A 0.9700
C32 H32B 0.9700
C33 H33A 0.9600
C33 H33B 0.9600
C33 H33C 0.9600
C34 C39 1.346(9)
C34 C35 1.399(12)
C34 H34 0.9300
C35 C36 1.391(14)
C35 H35 0.9300
C36 C37 1.268(12)
C36 H36 0.9300
C37 C38 1.405(10)
C37 H37 0.9300
C38 C39 1.409(8)
C38 H38 0.9300
C39 C40 1.529(8)
C40 N3 1.447(7)
C40 H40A 0.9700
C40 H40B 0.9700
C41 O7 1.234(6)
C41 N3 1.361(6)
C41 C42 1.533(6)
C42 C43 1.497(7)
C42 C49 1.551(7)
C42 C59 1.578(6)
C43 C44 1.376(9)
C43 C48 1.431(8)
C44 C45 1.426(9)
C44 H44 0.9300
C45 F2 1.346(9)
C45 C46 1.385(13)
C46 C47 1.376(12)
C46 H46 0.9300
C47 C48 1.386(8)
C47 H47 0.9300
C48 N3 1.401(8)
C49 C50 1.515(7)
C49 C57 1.554(7)
C49 H49 0.9800
C50 O8 1.194(6)
C50 C51 1.508(7)
C51 C52 1.364(8)
C51 C56 1.418(8)
C52 C53 1.379(8)
C52 H52 0.9300
C53 C54 1.417(10)
C53 H53 0.9300
C54 C55 1.274(10)
C54 H54 0.9300
C55 C56 1.422(10)
C55 H55 0.9300
C56 H56 0.9300
C57 N4 1.451(8)
C57 H57A 0.9700
C57 H57B 0.9700
C58 N4 1.468(7)
C58 H58A 0.9600
C58 H58B 0.9600
C58 H58C 0.9600
C59 N4 1.463(7)
C59 C60 1.513(7)
C59 C63 1.571(7)
C60 O9 1.243(8)
C60 O10 1.327(7)
C61 O10 1.459(7)
C61 C62 1.533(8)
C61 H61A 0.9700
C61 H61B 0.9700
C62 H62A 0.9600
C62 H62B 0.9600
C62 H62C 0.9600
C63 C64 1.517(8)
C63 H63A 0.9700
C63 H63B 0.9700
C64 O11 1.164(8)
C64 O12 1.363(7)
C65 O12 1.476(16)
C65 C66 1.529(2)
C65 H65A 0.9700
C65 H65B 0.9700
C66 H66A 0.9600
C66 H66B 0.9600
C66 H66C 0.9600
